data_7159915
loop_
_publ_author_name
'Alexeev, Michael S.'
'Strelkova, Tatiana V.'
'Ilyin, Michael M.'
'Nelyubina, Yulia V.'
'Bespalov, Ivan A.'
'Medvedev, Michael G.'
'Khrustalev, Victor N.'
'Kuznetsov, Nikolai Yu'

_publ_section_title
;
 Amine adducts of triallylborane as highly reactive allylborating agents
 for Cu(I)-catalyzed allylation of chiral sulfinylimines.
;
_journal_issue 23
_journal_name_full 'Organic &amp; biomolecular chemistry'
_journal_page_first 4680
_journal_page_last 4696
_journal_paper_doi 10.1039/d4ob00291a
_journal_volume 22
_journal_year 2024
_chemical_absolute_configuration ad
_chemical_formula_moiety 'C40 H40 B Cu F2 O2 P2'
_chemical_formula_sum 'C40 H40 B Cu F2 O2 P2'
_chemical_formula_weight 727.02
_space_group_crystal_system orthorhombic
_space_group_IT_number 29
_space_group_name_Hall 'P 2c -2ac'
_space_group_name_H-M_alt 'P c a 21'
_atom_sites_solution_hydrogens geom
_atom_sites_solution_primary difmap
_atom_sites_solution_secondary difmap
_audit_creation_method SHELXL-2013
_audit_update_record
;
2023-09-29 deposited with the CCDC.	2024-04-17 downloaded from the CCDC.
;
_cell_angle_alpha 90
_cell_angle_beta 90
_cell_angle_gamma 90
_cell_formula_units_Z 4
_cell_length_a 22.02359(16)
_cell_length_b 9.06591(6)
_cell_length_c 18.14329(10)
_cell_measurement_reflns_used 26871
_cell_measurement_temperature 100(2)
_cell_measurement_theta_max 79.426
_cell_measurement_theta_min 4.688
_cell_volume 3622.56(4)
_computing_cell_refinement 'CrysAlisPro 1.171.41.117a (Rigaku OD, 2021)'
_computing_data_collection 'CrysAlisPro 1.171.41.117a (Rigaku OD, 2021)'
_computing_data_reduction 'CrysAlisPro 1.171.41.117a (Rigaku OD, 2021)'
_computing_molecular_graphics 'SHELXTL (Sheldrick, 2015)'
_computing_publication_material 'SHELXTL (Sheldrick, 2015)'
_computing_structure_refinement 'SHELXL (Sheldrick, 2015)'
_computing_structure_solution 'SHELXT (Sheldrick, 2015)'
_diffrn_ambient_temperature 100(2)
_diffrn_measured_fraction_theta_full 1.000
_diffrn_measured_fraction_theta_max 0.990
_diffrn_measurement_device_type 'XtaLAB Synergy, Dualflex, HyPix'
_diffrn_measurement_method '\f and \w'
_diffrn_radiation_type CuK\a
_diffrn_radiation_wavelength 1.54184
_diffrn_reflns_av_R_equivalents 0.0328
_diffrn_reflns_av_unetI/netI 0.0242
_diffrn_reflns_Laue_measured_fraction_full 1.000
_diffrn_reflns_Laue_measured_fraction_max 0.990
_diffrn_reflns_limit_h_max 26
_diffrn_reflns_limit_h_min -28
_diffrn_reflns_limit_k_max 11
_diffrn_reflns_limit_k_min -11
_diffrn_reflns_limit_l_max 10
_diffrn_reflns_limit_l_min -23
_diffrn_reflns_number 30742
_diffrn_reflns_point_group_measured_fraction_full 0.713
_diffrn_reflns_point_group_measured_fraction_max 0.695
_diffrn_reflns_theta_full 67.684
_diffrn_reflns_theta_max 79.884
_diffrn_reflns_theta_min 4.014
_diffrn_source 'micro-focus sealed X-ray tube'
_exptl_absorpt_coefficient_mu 2.043
_exptl_absorpt_correction_T_max 1.000
_exptl_absorpt_correction_T_min 0.675
_exptl_absorpt_correction_type multi-scan
_exptl_absorpt_process_details
;
CrysAlisPro 1.171.41.117a (Rigaku Oxford Diffraction, 2021)
Empirical absorption correction using spherical harmonics,
implemented in SCALE3 ABSPACK scaling algorithm.
;
_exptl_crystal_colour yellow
_exptl_crystal_density_diffrn 1.333
_exptl_crystal_description prism
_exptl_crystal_F_000 1512
_exptl_crystal_size_max 0.30
_exptl_crystal_size_mid 0.24
_exptl_crystal_size_min 0.22
_refine_diff_density_max 0.300
_refine_diff_density_min -0.424
_refine_diff_density_rms 0.049
_refine_ls_abs_structure_details
;
 Flack x determined using 1414 quotients [(I+)-(I-)]/[(I+)+(I-)]
 (Parsons and Flack (2004), Acta Cryst. A60, s61).
;
_refine_ls_abs_structure_Flack -0.001(15)
_refine_ls_extinction_method none
_refine_ls_goodness_of_fit_ref 1.032
_refine_ls_hydrogen_treatment constr
_refine_ls_matrix_type full
_refine_ls_number_parameters 435
_refine_ls_number_reflns 5494
_refine_ls_number_restraints 1
_refine_ls_restrained_S_all 1.032
_refine_ls_R_factor_all 0.0278
_refine_ls_R_factor_gt 0.0275
_refine_ls_shift/su_max 0.000
_refine_ls_shift/su_mean 0.000
_refine_ls_structure_factor_coef Fsqd
_refine_ls_weighting_details 'w=1/[\s^2^(Fo^2^)+(0.0475P)^2^+1.2008P] where P=(Fo^2^+2Fc^2^)/3'
_refine_ls_weighting_scheme calc
_refine_ls_wR_factor_gt 0.0738
_refine_ls_wR_factor_ref 0.0741
_reflns_Friedel_coverage 0.358
_reflns_Friedel_fraction_full 0.404
_reflns_Friedel_fraction_max 0.379
_reflns_number_gt 5437
_reflns_number_total 5494
_reflns_threshold_expression 'I > 2\s(I)'
_cod_data_source_file d4ob00291a3.cif
_cod_data_source_block NK1
_cod_depositor_comments 'Adding full bibliography for 7159912--7159916.cif.'
_cod_database_code 7159915
_shelx_space_group_comment
;
The symmetry employed for this shelxl refinement is uniquely defined
by the following loop, which should always be used as a source of
symmetry information in preference to the above space-group names.
They are only intended as comments.
;
_shelx_estimated_absorpt_t_min 0.579
_shelx_estimated_absorpt_t_max 0.662
_shelxl_version_number 2013-4

loop_
_space_group_symop_operation_xyz
'x, y, z'
'-x, -y, z+1/2'
'x+1/2, -y, z'
'-x+1/2, y, z+1/2'

loop_
_atom_site_label
_atom_site_type_symbol
_atom_site_fract_x
_atom_site_fract_y
_atom_site_fract_z
_atom_site_U_iso_or_equiv
_atom_site_adp_type
_atom_site_occupancy
_atom_site_site_symmetry_order
_atom_site_calc_flag
_atom_site_refinement_flags_posn
_atom_site_refinement_flags_adp
_atom_site_refinement_flags_occupancy
_atom_site_disorder_assembly
_atom_site_disorder_group
Cu1 Cu 0.58962(2) 0.26012(3) 0.49866(2) 0.01565(9) Uani 1 1 d . . . . .
P1 P 0.65922(3) 0.24058(5) 0.41009(4) 0.01396(12) Uani 1 1 d . . . . .
P2 P 0.61586(2) 0.33570(5) 0.61142(3) 0.01422(11) Uani 1 1 d . . . . .
F1 F 0.43813(8) 0.16157(18) 0.41293(10) 0.0316(4) Uani 1 1 d . . . . .
F2 F 0.42513(8) 0.22285(17) 0.53308(11) 0.0289(3) Uani 1 1 d . . . . .
O1 O 0.51696(8) 0.10835(16) 0.49664(13) 0.0249(4) Uani 1 1 d . . . . .
O2 O 0.50190(8) 0.34654(18) 0.46477(12) 0.0229(4) Uani 1 1 d . . . . .
C1 C 0.64033(11) 0.1315(2) 0.32807(14) 0.0169(4) Uani 1 1 d . . . . .
C2 C 0.68120(12) 0.1098(3) 0.27050(15) 0.0208(5) Uani 1 1 d . . . . .
H2 H 0.7212 0.1481 0.2740 0.025 Uiso 1 1 calc R U . . .
C3 C 0.66372(13) 0.0323(3) 0.20793(15) 0.0236(5) Uani 1 1 d . . . . .
H3 H 0.6917 0.0186 0.1687 0.028 Uiso 1 1 calc R U . . .
C4 C 0.60517(13) -0.0255(3) 0.20270(15) 0.0234(5) Uani 1 1 d . . . . .
H4 H 0.5933 -0.0792 0.1601 0.028 Uiso 1 1 calc R U . . .
C5 C 0.56427(12) -0.0042(3) 0.25984(15) 0.0231(5) Uani 1 1 d . . . . .
H5 H 0.5243 -0.0430 0.2562 0.028 Uiso 1 1 calc R U . . .
C6 C 0.58159(11) 0.0738(2) 0.32247(15) 0.0197(5) Uani 1 1 d . . . . .
H6 H 0.5534 0.0879 0.3615 0.024 Uiso 1 1 calc R U . . .
C7 C 0.68318(11) 0.4186(2) 0.37206(14) 0.0190(5) Uani 1 1 d . . . . .
C8 C 0.74260(13) 0.4472(3) 0.34778(15) 0.0249(5) Uani 1 1 d . . . . .
H8 H 0.7726 0.3721 0.3508 0.030 Uiso 1 1 calc R U . . .
C9 C 0.75780(16) 0.5850(3) 0.31925(18) 0.0339(7) Uani 1 1 d . . . . .
H9 H 0.7981 0.6041 0.3031 0.041 Uiso 1 1 calc R U . . .
C10 C 0.71410(17) 0.6937(3) 0.31446(17) 0.0365(7) Uani 1 1 d . . . . .
H10 H 0.7244 0.7875 0.2947 0.044 Uiso 1 1 calc R U . . .
C11 C 0.65551(17) 0.6672(3) 0.33813(18) 0.0352(7) Uani 1 1 d . . . . .
H11 H 0.6258 0.7428 0.3346 0.042 Uiso 1 1 calc R U . . .
C12 C 0.63984(14) 0.5305(3) 0.36704(16) 0.0275(6) Uani 1 1 d . . . . .
H12 H 0.5995 0.5131 0.3834 0.033 Uiso 1 1 calc R U . . .
C13 C 0.73029(11) 0.1620(2) 0.44331(13) 0.0158(4) Uani 1 1 d . . . . .
C14 C 0.76790(12) 0.2485(2) 0.48819(16) 0.0212(5) Uani 1 1 d . . . . .
H14 H 0.7575 0.3484 0.4978 0.025 Uiso 1 1 calc R U . . .
C15 C 0.82025(12) 0.1889(3) 0.51867(16) 0.0265(5) Uani 1 1 d . . . . .
H15 H 0.8455 0.2480 0.5491 0.032 Uiso 1 1 calc R U . . .
C16 C 0.83579(11) 0.0430(3) 0.50472(16) 0.0256(5) Uani 1 1 d . . . . .
H16 H 0.8717 0.0025 0.5255 0.031 Uiso 1 1 calc R U . . .
C17 C 0.79900(12) -0.0428(3) 0.46068(15) 0.0236(5) Uani 1 1 d . . . . .
H17 H 0.8100 -0.1421 0.4507 0.028 Uiso 1 1 calc R U . . .
C18 C 0.74593(11) 0.0149(2) 0.43065(14) 0.0192(5) Uani 1 1 d . . . . .
H18 H 0.7203 -0.0459 0.4015 0.023 Uiso 1 1 calc R U . . .
C19 C 0.68321(10) 0.4513(2) 0.61103(15) 0.0185(4) Uani 1 1 d . . . . .
C20 C 0.73518(12) 0.4187(3) 0.65129(16) 0.0253(5) Uani 1 1 d . . . . .
H20 H 0.7350 0.3385 0.6850 0.030 Uiso 1 1 calc R U . . .
C21 C 0.78746(14) 0.5028(4) 0.64251(19) 0.0376(7) Uani 1 1 d . . . . .
H21 H 0.8231 0.4788 0.6695 0.045 Uiso 1 1 calc R U . . .
C22 C 0.78766(15) 0.6226(3) 0.5941(2) 0.0402(8) Uani 1 1 d . . . . .
H22 H 0.8233 0.6802 0.5880 0.048 Uiso 1 1 calc R U . . .
C23 C 0.73536(15) 0.6567(3) 0.5549(2) 0.0369(7) Uani 1 1 d . . . . .
H23 H 0.7350 0.7394 0.5227 0.044 Uiso 1 1 calc R U . . .
C24 C 0.68369(13) 0.5709(3) 0.56240(17) 0.0260(6) Uani 1 1 d . . . . .
H24 H 0.6484 0.5934 0.5344 0.031 Uiso 1 1 calc R U . . .
C25 C 0.63251(11) 0.1879(2) 0.67698(14) 0.0182(5) Uani 1 1 d . . . . .
C26 C 0.61327(12) 0.1918(3) 0.75002(15) 0.0236(5) Uani 1 1 d . . . . .
H26 H 0.5936 0.2774 0.7684 0.028 Uiso 1 1 calc R U . . .
C27 C 0.62255(14) 0.0719(3) 0.79637(17) 0.0294(6) Uani 1 1 d . . . . .
H27 H 0.6090 0.0756 0.8460 0.035 Uiso 1 1 calc R U . . .
C28 C 0.65173(13) -0.0535(3) 0.76994(18) 0.0283(6) Uani 1 1 d . . . . .
H28 H 0.6573 -0.1365 0.8011 0.034 Uiso 1 1 calc R U . . .
C29 C 0.67262(13) -0.0566(3) 0.69791(17) 0.0272(6) Uani 1 1 d . . . . .
H29 H 0.6937 -0.1410 0.6804 0.033 Uiso 1 1 calc R U . . .
C30 C 0.66298(11) 0.0625(3) 0.65111(15) 0.0219(5) Uani 1 1 d . . . . .
H30 H 0.6770 0.0589 0.6016 0.026 Uiso 1 1 calc R U . . .
C31 C 0.55861(11) 0.4453(2) 0.65863(14) 0.0183(4) Uani 1 1 d . . . . .
C32 C 0.50070(11) 0.3828(3) 0.66292(16) 0.0236(5) Uani 1 1 d . . . . .
H32 H 0.4932 0.2886 0.6418 0.028 Uiso 1 1 calc R U . . .
C33 C 0.45423(13) 0.4580(3) 0.69793(18) 0.0299(6) Uani 1 1 d . . . . .
H33 H 0.4152 0.4143 0.7018 0.036 Uiso 1 1 calc R U . . .
C34 C 0.46440(14) 0.5967(3) 0.7274(2) 0.0370(7) Uani 1 1 d . . . . .
H34 H 0.4320 0.6493 0.7497 0.044 Uiso 1 1 calc R U . . .
C35 C 0.52198(15) 0.6589(3) 0.7243(2) 0.0363(7) Uani 1 1 d . . . . .
H35 H 0.5290 0.7533 0.7454 0.044 Uiso 1 1 calc R U . . .
C36 C 0.56945(13) 0.5832(3) 0.69037(17) 0.0266(5) Uani 1 1 d . . . . .
H36 H 0.6090 0.6252 0.6888 0.032 Uiso 1 1 calc R U . . .
C37 C 0.47270(14) 0.4858(3) 0.47296(18) 0.0313(6) Uani 1 1 d . . . . .
H37A H 0.5040 0.5637 0.4773 0.038 Uiso 1 1 calc R U . . .
H37B H 0.4488 0.4855 0.5192 0.038 Uiso 1 1 calc R U . . .
C38 C 0.4318(3) 0.5221(6) 0.4104(3) 0.0812(18) Uani 1 1 d . . . . .
H38A H 0.4121 0.6173 0.4196 0.122 Uiso 1 1 calc R U . . .
H38B H 0.4008 0.4452 0.4056 0.122 Uiso 1 1 calc R U . . .
H38C H 0.4555 0.5277 0.3648 0.122 Uiso 1 1 calc R U . . .
C39 C 0.50637(14) -0.0421(3) 0.5063(3) 0.0436(9) Uani 1 1 d . . . . .
H39A H 0.4837 -0.0805 0.4632 0.052 Uiso 1 1 calc R U . . .
H39B H 0.4808 -0.0569 0.5506 0.052 Uiso 1 1 calc R U . . .
C40 C 0.56396(15) -0.1270(3) 0.5148(2) 0.0419(9) Uani 1 1 d . . . . .
H40A H 0.5859 -0.0916 0.5584 0.063 Uiso 1 1 calc R U . . .
H40B H 0.5893 -0.1132 0.4709 0.063 Uiso 1 1 calc R U . . .
H40C H 0.5546 -0.2320 0.5208 0.063 Uiso 1 1 calc R U . . .
B1 B 0.46818(12) 0.2099(3) 0.47636(17) 0.0219(5) Uani 1 1 d . . . . .

loop_
_atom_site_aniso_label
_atom_site_aniso_U_11
_atom_site_aniso_U_22
_atom_site_aniso_U_33
_atom_site_aniso_U_23
_atom_site_aniso_U_13
_atom_site_aniso_U_12
Cu1 0.01337(16) 0.01816(15) 0.01543(17) -0.00208(14) -0.00029(14) 0.00004(11)
P1 0.0152(3) 0.0139(2) 0.0129(3) -0.0003(2) -0.0003(2) 0.00127(17)
P2 0.0141(2) 0.0153(2) 0.0133(2) -0.0007(2) 0.0010(2) -0.00031(18)
F1 0.0291(8) 0.0371(8) 0.0286(9) -0.0056(7) -0.0081(8) -0.0062(6)
F2 0.0234(8) 0.0300(7) 0.0335(9) -0.0079(7) 0.0065(7) -0.0052(6)
O1 0.0190(8) 0.0157(7) 0.0400(11) 0.0020(8) -0.0040(9) -0.0030(6)
O2 0.0158(8) 0.0184(7) 0.0346(11) 0.0024(7) -0.0045(8) 0.0016(6)
C1 0.0208(11) 0.0144(9) 0.0156(11) 0.0021(9) -0.0029(9) 0.0012(8)
C2 0.0225(11) 0.0211(10) 0.0188(12) 0.0008(9) -0.0011(10) -0.0013(9)
C3 0.0289(13) 0.0261(11) 0.0158(12) -0.0004(10) 0.0012(10) 0.0010(10)
C4 0.0325(13) 0.0207(10) 0.0171(12) -0.0031(9) -0.0049(11) 0.0011(10)
C5 0.0235(12) 0.0203(10) 0.0256(13) -0.0010(10) -0.0060(11) -0.0011(9)
C6 0.0198(11) 0.0180(10) 0.0211(12) -0.0001(9) 0.0003(10) 0.0008(8)
C7 0.0289(12) 0.0149(9) 0.0131(11) -0.0010(8) -0.0038(10) 0.0039(9)
C8 0.0322(14) 0.0195(10) 0.0229(13) 0.0010(9) 0.0011(11) -0.0059(10)
C9 0.0488(18) 0.0246(11) 0.0283(15) 0.0007(11) 0.0015(13) -0.0119(12)
C10 0.069(2) 0.0161(10) 0.0244(14) 0.0032(10) -0.0030(15) -0.0060(12)
C11 0.058(2) 0.0194(11) 0.0284(15) -0.0016(10) -0.0106(14) 0.0144(12)
C12 0.0370(14) 0.0213(10) 0.0241(13) -0.0002(10) -0.0062(12) 0.0088(10)
C13 0.0162(10) 0.0179(10) 0.0133(10) 0.0033(8) 0.0028(9) 0.0015(8)
C14 0.0205(11) 0.0236(10) 0.0194(14) -0.0038(9) -0.0017(11) 0.0034(8)
C15 0.0191(12) 0.0377(13) 0.0226(13) -0.0028(11) -0.0041(10) 0.0018(10)
C16 0.0180(11) 0.0365(12) 0.0224(13) 0.0050(11) -0.0012(10) 0.0092(9)
C17 0.0246(12) 0.0216(10) 0.0246(13) 0.0066(9) 0.0070(10) 0.0065(9)
C18 0.0202(11) 0.0175(9) 0.0198(12) 0.0029(9) 0.0024(10) 0.0001(8)
C19 0.0180(11) 0.0195(9) 0.0182(11) -0.0035(10) 0.0040(10) -0.0022(8)
C20 0.0217(12) 0.0328(12) 0.0215(13) -0.0022(11) -0.0021(10) -0.0077(10)
C21 0.0246(13) 0.0530(17) 0.0352(15) -0.0101(15) -0.0013(13) -0.0148(13)
C22 0.0357(15) 0.0397(15) 0.045(2) -0.0107(14) 0.0156(14) -0.0229(13)
C23 0.0421(17) 0.0229(12) 0.0456(19) -0.0002(12) 0.0187(15) -0.0077(11)
C24 0.0270(13) 0.0199(10) 0.0313(14) 0.0013(11) 0.0082(11) 0.0005(9)
C25 0.0167(10) 0.0176(10) 0.0204(12) 0.0000(9) -0.0010(9) -0.0018(8)
C26 0.0275(13) 0.0238(11) 0.0195(12) 0.0034(10) 0.0033(10) 0.0053(9)
C27 0.0326(14) 0.0335(13) 0.0221(13) 0.0054(12) 0.0027(11) 0.0029(11)
C28 0.0324(14) 0.0227(11) 0.0297(14) 0.0090(10) -0.0074(12) 0.0004(10)
C29 0.0303(13) 0.0213(11) 0.0300(15) -0.0023(11) -0.0043(12) 0.0044(10)
C30 0.0238(12) 0.0216(10) 0.0202(13) -0.0027(10) -0.0016(10) 0.0029(9)
C31 0.0166(10) 0.0209(10) 0.0174(11) 0.0015(9) 0.0006(9) 0.0022(8)
C32 0.0194(11) 0.0281(11) 0.0233(13) -0.0034(10) 0.0010(10) 0.0017(9)
C33 0.0186(12) 0.0383(14) 0.0330(15) -0.0013(12) 0.0021(11) 0.0040(10)
C34 0.0300(15) 0.0367(14) 0.0444(18) -0.0082(14) 0.0131(14) 0.0126(12)
C35 0.0361(15) 0.0257(11) 0.0472(19) -0.0106(12) 0.0117(15) 0.0051(11)
C36 0.0241(12) 0.0220(11) 0.0336(15) -0.0076(11) 0.0072(11) 0.0012(9)
C37 0.0328(14) 0.0233(11) 0.0378(16) 0.0022(11) -0.0049(13) 0.0055(10)
C38 0.114(4) 0.075(3) 0.054(3) -0.011(2) -0.031(3) 0.067(3)
C39 0.0288(14) 0.0210(12) 0.081(3) 0.0110(15) -0.0002(17) -0.0030(10)
C40 0.0355(16) 0.0221(11) 0.068(3) 0.0032(14) -0.0103(16) 0.0027(11)
B1 0.0181(12) 0.0221(11) 0.0255(15) -0.0031(11) -0.0030(11) -0.0030(10)

loop_
_atom_type_symbol
_atom_type_description
_atom_type_scat_dispersion_real
_atom_type_scat_dispersion_imag
_atom_type_scat_source
C C 0.0181 0.0091 'International Tables Vol C Tables 4.2.6.8 and 6.1.1.4'
H H 0.0000 0.0000 'International Tables Vol C Tables 4.2.6.8 and 6.1.1.4'
B B 0.0090 0.0039 'International Tables Vol C Tables 4.2.6.8 and 6.1.1.4'
Cu Cu -1.9646 0.5888 'International Tables Vol C Tables 4.2.6.8 and 6.1.1.4'
F F 0.0727 0.0534 'International Tables Vol C Tables 4.2.6.8 and 6.1.1.4'
O O 0.0492 0.0322 'International Tables Vol C Tables 4.2.6.8 and 6.1.1.4'
P P 0.2955 0.4335 'International Tables Vol C Tables 4.2.6.8 and 6.1.1.4'

loop_
_geom_angle_atom_site_label_1
_geom_angle_atom_site_label_2
_geom_angle_atom_site_label_3
_geom_angle
_geom_angle_site_symmetry_1
_geom_angle_site_symmetry_3
_geom_angle_publ_flag
O1 Cu1 O2 63.65(6) . . ?
O1 Cu1 P1 117.21(6) . . ?
O2 Cu1 P1 115.86(6) . . ?
O1 Cu1 P2 114.33(7) . . ?
O2 Cu1 P2 112.24(6) . . ?
P1 Cu1 P2 120.47(2) . . ?
C13 P1 C7 102.81(11) . . ?
C13 P1 C1 104.62(11) . . ?
C7 P1 C1 103.57(11) . . ?
C13 P1 Cu1 112.54(8) . . ?
C7 P1 Cu1 113.55(8) . . ?
C1 P1 Cu1 118.16(8) . . ?
C19 P2 C31 104.63(11) . . ?
C19 P2 C25 105.18(11) . . ?
C31 P2 C25 103.46(11) . . ?
C19 P2 Cu1 112.63(9) . . ?
C31 P2 Cu1 114.80(8) . . ?
C25 P2 Cu1 115.01(8) . . ?
C39 O1 B1 121.6(2) . . ?
C39 O1 Cu1 139.65(17) . . ?
B1 O1 Cu1 98.70(13) . . ?
C37 O2 B1 120.5(2) . . ?
C37 O2 Cu1 133.72(16) . . ?
B1 O2 Cu1 96.06(14) . . ?
C2 C1 C6 119.3(2) . . ?
C2 C1 P1 122.55(18) . . ?
C6 C1 P1 118.05(19) . . ?
C3 C2 C1 120.3(2) . . ?
C3 C2 H2 119.8 . . ?
C1 C2 H2 119.8 . . ?
C2 C3 C4 120.1(3) . . ?
C2 C3 H3 119.9 . . ?
C4 C3 H3 119.9 . . ?
C5 C4 C3 119.8(2) . . ?
C5 C4 H4 120.1 . . ?
C3 C4 H4 120.1 . . ?
C4 C5 C6 120.2(2) . . ?
C4 C5 H5 119.9 . . ?
C6 C5 H5 119.9 . . ?
C5 C6 C1 120.2(2) . . ?
C5 C6 H6 119.9 . . ?
C1 C6 H6 119.9 . . ?
C12 C7 C8 118.9(2) . . ?
C12 C7 P1 117.9(2) . . ?
C8 C7 P1 123.26(18) . . ?
C9 C8 C7 120.4(3) . . ?
C9 C8 H8 119.8 . . ?
C7 C8 H8 119.8 . . ?
C10 C9 C8 119.7(3) . . ?
C10 C9 H9 120.1 . . ?
C8 C9 H9 120.1 . . ?
C9 C10 C11 120.5(2) . . ?
C9 C10 H10 119.8 . . ?
C11 C10 H10 119.8 . . ?
C10 C11 C12 120.3(3) . . ?
C10 C11 H11 119.8 . . ?
C12 C11 H11 119.8 . . ?
C11 C12 C7 120.2(3) . . ?
C11 C12 H12 119.9 . . ?
C7 C12 H12 119.9 . . ?
C18 C13 C14 119.0(2) . . ?
C18 C13 P1 122.07(19) . . ?
C14 C13 P1 118.73(17) . . ?
C15 C14 C13 120.3(2) . . ?
C15 C14 H14 119.9 . . ?
C13 C14 H14 119.9 . . ?
C14 C15 C16 120.2(2) . . ?
C14 C15 H15 119.9 . . ?
C16 C15 H15 119.9 . . ?
C17 C16 C15 119.9(2) . . ?
C17 C16 H16 120.1 . . ?
C15 C16 H16 120.1 . . ?
C16 C17 C18 120.6(2) . . ?
C16 C17 H17 119.7 . . ?
C18 C17 H17 119.7 . . ?
C17 C18 C13 120.1(2) . . ?
C17 C18 H18 119.9 . . ?
C13 C18 H18 119.9 . . ?
C20 C19 C24 119.4(2) . . ?
C20 C19 P2 123.21(19) . . ?
C24 C19 P2 117.1(2) . . ?
C19 C20 C21 120.3(3) . . ?
C19 C20 H20 119.8 . . ?
C21 C20 H20 119.8 . . ?
C20 C21 C22 120.1(3) . . ?
C20 C21 H21 120.0 . . ?
C22 C21 H21 120.0 . . ?
C23 C22 C21 119.5(3) . . ?
C23 C22 H22 120.2 . . ?
C21 C22 H22 120.2 . . ?
C24 C23 C22 120.4(3) . . ?
C24 C23 H23 119.8 . . ?
C22 C23 H23 119.8 . . ?
C23 C24 C19 120.3(3) . . ?
C23 C24 H24 119.9 . . ?
C19 C24 H24 119.9 . . ?
C26 C25 C30 119.1(2) . . ?
C26 C25 P2 122.66(18) . . ?
C30 C25 P2 118.2(2) . . ?
C27 C26 C25 120.8(2) . . ?
C27 C26 H26 119.6 . . ?
C25 C26 H26 119.6 . . ?
C26 C27 C28 119.9(3) . . ?
C26 C27 H27 120.1 . . ?
C28 C27 H27 120.1 . . ?
C29 C28 C27 119.7(2) . . ?
C29 C28 H28 120.2 . . ?
C27 C28 H28 120.2 . . ?
C28 C29 C30 120.6(2) . . ?
C28 C29 H29 119.7 . . ?
C30 C29 H29 119.7 . . ?
C29 C30 C25 119.9(3) . . ?
C29 C30 H30 120.0 . . ?
C25 C30 H30 120.0 . . ?
C36 C31 C32 119.7(2) . . ?
C36 C31 P2 124.35(19) . . ?
C32 C31 P2 115.93(18) . . ?
C33 C32 C31 120.0(2) . . ?
C33 C32 H32 120.0 . . ?
C31 C32 H32 120.0 . . ?
C34 C33 C32 120.3(3) . . ?
C34 C33 H33 119.8 . . ?
C32 C33 H33 119.8 . . ?
C33 C34 C35 120.1(3) . . ?
C33 C34 H34 120.0 . . ?
C35 C34 H34 120.0 . . ?
C34 C35 C36 120.2(3) . . ?
C34 C35 H35 119.9 . . ?
C36 C35 H35 119.9 . . ?
C35 C36 C31 119.6(3) . . ?
C35 C36 H36 120.2 . . ?
C31 C36 H36 120.2 . . ?
O2 C37 C38 112.9(3) . . ?
O2 C37 H37A 109.0 . . ?
C38 C37 H37A 109.0 . . ?
O2 C37 H37B 109.0 . . ?
C38 C37 H37B 109.0 . . ?
H37A C37 H37B 107.8 . . ?
C37 C38 H38A 109.5 . . ?
C37 C38 H38B 109.5 . . ?
H38A C38 H38B 109.5 . . ?
C37 C38 H38C 109.5 . . ?
H38A C38 H38C 109.5 . . ?
H38B C38 H38C 109.5 . . ?
O1 C39 C40 112.0(2) . . ?
O1 C39 H39A 109.2 . . ?
C40 C39 H39A 109.2 . . ?
O1 C39 H39B 109.2 . . ?
C40 C39 H39B 109.2 . . ?
H39A C39 H39B 107.9 . . ?
C39 C40 H40A 109.5 . . ?
C39 C40 H40B 109.5 . . ?
H40A C40 H40B 109.5 . . ?
C39 C40 H40C 109.5 . . ?
H40A C40 H40C 109.5 . . ?
H40B C40 H40C 109.5 . . ?
F1 B1 F2 108.1(2) . . ?
F1 B1 O2 112.8(2) . . ?
F2 B1 O2 112.2(2) . . ?
F1 B1 O1 111.0(2) . . ?
F2 B1 O1 111.4(2) . . ?
O2 B1 O1 101.34(19) . . ?

loop_
_geom_bond_atom_site_label_1
_geom_bond_atom_site_label_2
_geom_bond_distance
_geom_bond_site_symmetry_2
_geom_bond_publ_flag
Cu1 O1 2.1108(16) . ?
Cu1 O2 2.1735(17) . ?
Cu1 P1 2.2279(7) . ?
Cu1 P2 2.2336(7) . ?
P1 C13 1.822(2) . ?
P1 C7 1.833(2) . ?
P1 C1 1.834(3) . ?
P2 C19 1.816(2) . ?
P2 C31 1.819(2) . ?
P2 C25 1.829(2) . ?
F1 B1 1.398(3) . ?
F2 B1 1.404(3) . ?
O1 C39 1.395(3) . ?
O1 B1 1.462(3) . ?
O2 C37 1.425(3) . ?
O2 B1 1.460(3) . ?
C1 C2 1.393(4) . ?
C1 C6 1.399(3) . ?
C2 C3 1.389(4) . ?
C2 H2 0.9500 . ?
C3 C4 1.395(4) . ?
C3 H3 0.9500 . ?
C4 C5 1.387(4) . ?
C4 H4 0.9500 . ?
C5 C6 1.392(4) . ?
C5 H5 0.9500 . ?
C6 H6 0.9500 . ?
C7 C12 1.396(3) . ?
C7 C8 1.405(4) . ?
C8 C9 1.394(4) . ?
C8 H8 0.9500 . ?
C9 C10 1.380(5) . ?
C9 H9 0.9500 . ?
C10 C11 1.381(5) . ?
C10 H10 0.9500 . ?
C11 C12 1.389(4) . ?
C11 H11 0.9500 . ?
C12 H12 0.9500 . ?
C13 C18 1.396(3) . ?
C13 C14 1.402(3) . ?
C14 C15 1.388(4) . ?
C14 H14 0.9500 . ?
C15 C16 1.389(4) . ?
C15 H15 0.9500 . ?
C16 C17 1.378(4) . ?
C16 H16 0.9500 . ?
C17 C18 1.392(4) . ?
C17 H17 0.9500 . ?
C18 H18 0.9500 . ?
C19 C20 1.390(4) . ?
C19 C24 1.397(4) . ?
C20 C21 1.390(4) . ?
C20 H20 0.9500 . ?
C21 C22 1.396(5) . ?
C21 H21 0.9500 . ?
C22 C23 1.389(5) . ?
C22 H22 0.9500 . ?
C23 C24 1.385(4) . ?
C23 H23 0.9500 . ?
C24 H24 0.9500 . ?
C25 C26 1.392(4) . ?
C25 C30 1.401(3) . ?
C26 C27 1.389(4) . ?
C26 H26 0.9500 . ?
C27 C28 1.391(4) . ?
C27 H27 0.9500 . ?
C28 C29 1.386(4) . ?
C28 H28 0.9500 . ?
C29 C30 1.390(4) . ?
C29 H29 0.9500 . ?
C30 H30 0.9500 . ?
C31 C36 1.397(3) . ?
C31 C32 1.398(3) . ?
C32 C33 1.384(4) . ?
C32 H32 0.9500 . ?
C33 C34 1.384(4) . ?
C33 H33 0.9500 . ?
C34 C35 1.389(5) . ?
C34 H34 0.9500 . ?
C35 C36 1.394(4) . ?
C35 H35 0.9500 . ?
C36 H36 0.9500 . ?
C37 C38 1.486(5) . ?
C37 H37A 0.9900 . ?
C37 H37B 0.9900 . ?
C38 H38A 0.9800 . ?
C38 H38B 0.9800 . ?
C38 H38C 0.9800 . ?
C39 C40 1.492(4) . ?
C39 H39A 0.9900 . ?
C39 H39B 0.9900 . ?
C40 H40A 0.9800 . ?
C40 H40B 0.9800 . ?
C40 H40C 0.9800 . ?

loop_
_geom_torsion_atom_site_label_1
_geom_torsion_atom_site_label_2
_geom_torsion_atom_site_label_3
_geom_torsion_atom_site_label_4
_geom_torsion
_geom_torsion_site_symmetry_1
_geom_torsion_site_symmetry_2
_geom_torsion_site_symmetry_3
_geom_torsion_site_symmetry_4
_geom_torsion_publ_flag
C13 P1 C1 C2 -52.4(2) . . . . ?
C7 P1 C1 C2 55.0(2) . . . . ?
Cu1 P1 C1 C2 -178.44(17) . . . . ?
C13 P1 C1 C6 130.38(18) . . . . ?
C7 P1 C1 C6 -122.25(19) . . . . ?
Cu1 P1 C1 C6 4.3(2) . . . . ?
C6 C1 C2 C3 0.4(4) . . . . ?
P1 C1 C2 C3 -176.85(19) . . . . ?
C1 C2 C3 C4 -0.6(4) . . . . ?
C2 C3 C4 C5 0.6(4) . . . . ?
C3 C4 C5 C6 -0.3(4) . . . . ?
C4 C5 C6 C1 0.1(4) . . . . ?
C2 C1 C6 C5 -0.1(3) . . . . ?
P1 C1 C6 C5 177.21(18) . . . . ?
C13 P1 C7 C12 -156.3(2) . . . . ?
C1 P1 C7 C12 94.9(2) . . . . ?
Cu1 P1 C7 C12 -34.5(2) . . . . ?
C13 P1 C7 C8 23.8(2) . . . . ?
C1 P1 C7 C8 -84.9(2) . . . . ?
Cu1 P1 C7 C8 145.7(2) . . . . ?
C12 C7 C8 C9 0.0(4) . . . . ?
P1 C7 C8 C9 179.9(2) . . . . ?
C7 C8 C9 C10 -0.4(4) . . . . ?
C8 C9 C10 C11 0.4(5) . . . . ?
C9 C10 C11 C12 0.0(5) . . . . ?
C10 C11 C12 C7 -0.3(5) . . . . ?
C8 C7 C12 C11 0.3(4) . . . . ?
P1 C7 C12 C11 -179.5(2) . . . . ?
C7 P1 C13 C18 -135.6(2) . . . . ?
C1 P1 C13 C18 -27.7(2) . . . . ?
Cu1 P1 C13 C18 101.9(2) . . . . ?
C7 P1 C13 C14 49.9(2) . . . . ?
C1 P1 C13 C14 157.8(2) . . . . ?
Cu1 P1 C13 C14 -72.7(2) . . . . ?
C18 C13 C14 C15 0.8(4) . . . . ?
P1 C13 C14 C15 175.5(2) . . . . ?
C13 C14 C15 C16 0.2(4) . . . . ?
C14 C15 C16 C17 -0.2(4) . . . . ?
C15 C16 C17 C18 -0.7(4) . . . . ?
C16 C17 C18 C13 1.7(4) . . . . ?
C14 C13 C18 C17 -1.8(4) . . . . ?
P1 C13 C18 C17 -176.26(19) . . . . ?
C31 P2 C19 C20 111.8(2) . . . . ?
C25 P2 C19 C20 3.2(3) . . . . ?
Cu1 P2 C19 C20 -122.8(2) . . . . ?
C31 P2 C19 C24 -74.1(2) . . . . ?
C25 P2 C19 C24 177.25(19) . . . . ?
Cu1 P2 C19 C24 51.3(2) . . . . ?
C24 C19 C20 C21 -0.9(4) . . . . ?
P2 C19 C20 C21 173.0(2) . . . . ?
C19 C20 C21 C22 1.2(5) . . . . ?
C20 C21 C22 C23 0.0(5) . . . . ?
C21 C22 C23 C24 -1.4(5) . . . . ?
C22 C23 C24 C19 1.7(5) . . . . ?
C20 C19 C24 C23 -0.5(4) . . . . ?
P2 C19 C24 C23 -174.8(2) . . . . ?
C19 P2 C25 C26 96.8(2) . . . . ?
C31 P2 C25 C26 -12.7(2) . . . . ?
Cu1 P2 C25 C26 -138.69(19) . . . . ?
C19 P2 C25 C30 -86.8(2) . . . . ?
C31 P2 C25 C30 163.71(19) . . . . ?
Cu1 P2 C25 C30 37.7(2) . . . . ?
C30 C25 C26 C27 -1.7(4) . . . . ?
P2 C25 C26 C27 174.7(2) . . . . ?
C25 C26 C27 C28 0.4(4) . . . . ?
C26 C27 C28 C29 1.5(4) . . . . ?
C27 C28 C29 C30 -2.1(4) . . . . ?
C28 C29 C30 C25 0.7(4) . . . . ?
C26 C25 C30 C29 1.1(4) . . . . ?
P2 C25 C30 C29 -175.4(2) . . . . ?
C19 P2 C31 C36 -3.9(3) . . . . ?
C25 P2 C31 C36 106.1(2) . . . . ?
Cu1 P2 C31 C36 -127.8(2) . . . . ?
C19 P2 C31 C32 176.8(2) . . . . ?
C25 P2 C31 C32 -73.2(2) . . . . ?
Cu1 P2 C31 C32 52.9(2) . . . . ?
C36 C31 C32 C33 0.6(4) . . . . ?
P2 C31 C32 C33 179.9(2) . . . . ?
C31 C32 C33 C34 1.5(5) . . . . ?
C32 C33 C34 C35 -2.3(5) . . . . ?
C33 C34 C35 C36 1.2(6) . . . . ?
C34 C35 C36 C31 0.8(5) . . . . ?
C32 C31 C36 C35 -1.7(4) . . . . ?
P2 C31 C36 C35 179.0(3) . . . . ?
B1 O2 C37 C38 -74.8(4) . . . . ?
Cu1 O2 C37 C38 148.1(4) . . . . ?
B1 O1 C39 C40 170.8(3) . . . . ?
Cu1 O1 C39 C40 -6.6(6) . . . . ?
C37 O2 B1 F1 86.6(3) . . . . ?
Cu1 O2 B1 F1 -123.05(19) . . . . ?
C37 O2 B1 F2 -35.8(3) . . . . ?
Cu1 O2 B1 F2 114.6(2) . . . . ?
C37 O2 B1 O1 -154.7(2) . . . . ?
Cu1 O2 B1 O1 -4.3(2) . . . . ?
C39 O1 B1 F1 -53.8(4) . . . . ?
Cu1 O1 B1 F1 124.54(19) . . . . ?
C39 O1 B1 F2 66.7(4) . . . . ?
Cu1 O1 B1 F2 -115.02(18) . . . . ?
C39 O1 B1 O2 -173.8(3) . . . . ?
Cu1 O1 B1 O2 4.5(2) . . . . ?
